data_4307333
loop_
_publ_author_name
'Aaron K. Justice'
'Giuseppe Zampella'
'Luca De Gioia'
'Thomas B. Rauchfuss'
'Jarl Ivar van der Vlugt'
'Scott R. Wilson'

_publ_contact_author
; 
Scott R. Wilson 
University of Illinois 
School of Chemical Sciences, Box 59-1 
505 South Mathews Avenue 
Urbana, Illinois  61801 
USA 
;
_publ_contact_author_email srwilson@uiuc.edu
_publ_contact_author_fax '1  217 244 8068'
_publ_contact_author_phone '1  217 244 1708'
_publ_section_title
;
Chelate Control of Diiron(I) Dithiolates Relevant to the [Fe-Fe]-
Hydrogenase Active Site
;
_journal_name_full 'Inorganic Chemistry'
_journal_page_first 1655
_journal_page_last 1664
_journal_paper_doi 10.1021/ic0618706
_journal_volume 46
_journal_year 2007
_chemical_formula_moiety
; 
C34 H35 Fe2 O3 P3 S2, C H2 Cl2 
;
_chemical_formula_sum 'C35 H37 Cl2 Fe2 O3 P3 S2'
_chemical_formula_weight 845.28
_chemical_name_systematic
; 
? 
;
_space_group_IT_number 2
_symmetry_cell_setting triclinic
_symmetry_space_group_name_Hall '-P 1'
_symmetry_space_group_name_H-M 'P -1'
_atom_sites_solution_hydrogens geom
_atom_sites_solution_primary direct
_atom_sites_solution_secondary difmap
_audit_creation_method SHELXL-97
_audit_update_record
; 
2005-07-15  text and data added, jivdv 
;
_cell_angle_alpha 76.276(5)
_cell_angle_beta 88.122(5)
_cell_angle_gamma 89.143(4)
_cell_formula_units_Z 2
_cell_length_a 10.4617(10)
_cell_length_b 12.3125(10)
_cell_length_c 15.2256(13)
_cell_measurement_reflns_used 5063
_cell_measurement_temperature 193(2)
_cell_measurement_theta_max 25.6
_cell_measurement_theta_min 2.4
_cell_volume 1904.1(3)
_computing_cell_refinement 'SAINT V6.22 (Bruker, 2001)'
_computing_data_collection 'SMART V5.625 (Bruker, 2001)'
_computing_data_reduction 'SAINT V6.22 (Bruker, 2001)'
_computing_molecular_graphics 'SHELXTL V6.12 (Bruker, 2001)'
_computing_publication_material 'CIFTAB (Sheldrick, 2001)'
_computing_structure_refinement 'SHELXTL V6.12 (Bruker, 2001)'
_computing_structure_solution 'SHELXTL V6.12 (Bruker, 2001)'
_diffrn_ambient_temperature 193(2)
_diffrn_measured_fraction_theta_full 0.975
_diffrn_measured_fraction_theta_max 0.975
_diffrn_measurement_device 'Bruker Kappa/ApexII CCD'
_diffrn_measurement_method 'profile data from \f and \w scans'
_diffrn_radiation_monochromator graphite
_diffrn_radiation_source 'fine-focus sealed tube'
_diffrn_radiation_type MoK\a
_diffrn_radiation_wavelength 0.71073
_diffrn_radiation_wavelength_id ga38ea
_diffrn_reflns_av_R_equivalents 0.0513
_diffrn_reflns_av_sigmaI/netI 0.0606
_diffrn_reflns_limit_h_max 13
_diffrn_reflns_limit_h_min -13
_diffrn_reflns_limit_k_max 14
_diffrn_reflns_limit_k_min -16
_diffrn_reflns_limit_l_max 16
_diffrn_reflns_limit_l_min -20
_diffrn_reflns_number 58398
_diffrn_reflns_theta_full 28.53
_diffrn_reflns_theta_max 28.53
_diffrn_reflns_theta_min 1.38
_exptl_absorpt_coefficient_mu 1.171
_exptl_absorpt_correction_T_max 0.9767
_exptl_absorpt_correction_T_min 0.8247
_exptl_absorpt_correction_type integration
_exptl_absorpt_process_details '(Bruker, 2001)'
_exptl_crystal_colour colorless
_exptl_crystal_density_diffrn 1.474
_exptl_crystal_description prism
_exptl_crystal_F_000 868
_exptl_crystal_id ga38ea
_exptl_crystal_preparation
; 
The data crystal was mounted using oil (Parantone-N, Exxon) to a 
0.3 mm cryo-loop (Hampton Research) with the (0 0 1) scattering planes 
roughly normal to the spindle axis. 
;
_exptl_crystal_size_max 0.16
_exptl_crystal_size_mid 0.12
_exptl_crystal_size_min 0.01
_refine_diff_density_max 0.834
_refine_diff_density_min -1.189
_refine_diff_density_rms 0.103
_refine_ls_extinction_method none
_refine_ls_goodness_of_fit_ref 1.048
_refine_ls_hydrogen_treatment noref
_refine_ls_matrix_type full
_refine_ls_number_parameters 427
_refine_ls_number_reflns 9444
_refine_ls_number_restraints 0
_refine_ls_restrained_S_all 1.048
_refine_ls_R_factor_all 0.0824
_refine_ls_R_factor_gt 0.0518
_refine_ls_shift/su_max 0.000
_refine_ls_shift/su_mean 0.000
_refine_ls_structure_factor_coef Fsqd
_refine_ls_weighting_details 'calc w=1/[\s^2^(Fo^2^)+(0.0727P)^2^+1.9408P] where P=(Fo^2^+2Fc^2^)/3'
_refine_ls_weighting_scheme calc
_refine_ls_wR_factor_gt 0.1357
_refine_ls_wR_factor_ref 0.1532
_reflns_number_gt 6580
_reflns_number_total 9444
_reflns_threshold_expression >2sigma(I)
_cod_data_source_file ic0618706si20060928_102735.cif
_cod_data_source_block ga38eas
_cod_depositor_comments
;
The following automatic conversions were performed:
'_symmetry_cell_setting' value 'Triclinic' changed to 'triclinic'
according to '/home/saulius/struct/CIF-dictionaries/cif_core.dic'
dictionary named 'cif_core.dic' version 2.4.1 from 2010-06-29.

Automatic conversion script
Id: cif_fix_enum 1527 2010-12-29 10:47:43Z saulius 
;
_cod_original_sg_symbol_H-M 'P -1 '
_cod_database_code 4307333

loop_
_symmetry_equiv_pos_as_xyz
'x, y, z'
'-x, -y, -z'

loop_
_atom_site_label
_atom_site_type_symbol
_atom_site_fract_x
_atom_site_fract_y
_atom_site_fract_z
_atom_site_U_iso_or_equiv
_atom_site_adp_type
_atom_site_occupancy
_atom_site_symmetry_multiplicity
_atom_site_calc_flag
_atom_site_refinement_flags
_atom_site_disorder_assembly
_atom_site_disorder_group
Fe1 Fe 0.25445(5) 0.42585(4) 0.24912(3) 0.02016(13) Uani 1 1 d . . .
Fe2 Fe 0.45858(5) 0.34689(4) 0.19383(3) 0.02216(13) Uani 1 1 d . . .
O1 O 0.0767(3) 0.3956(3) 0.1134(2) 0.0430(8) Uani 1 1 d . . .
O2 O 0.3825(4) 0.2751(3) 0.0337(2) 0.0530(9) Uani 1 1 d . . .
O3 O 0.4677(4) 0.1115(3) 0.2882(2) 0.0579(10) Uani 1 1 d . . .
P1 P 0.16289(9) 0.29376(8) 0.35445(6) 0.0231(2) Uani 1 1 d . . .
P2 P 0.13189(9) 0.54771(8) 0.29627(6) 0.0229(2) Uani 1 1 d . . .
P3 P 0.66929(9) 0.35203(9) 0.16548(7) 0.0302(2) Uani 1 1 d . . .
S1 S 0.38520(9) 0.52383(8) 0.13790(6) 0.0261(2) Uani 1 1 d . . .
S2 S 0.44167(9) 0.40883(8) 0.32250(6) 0.0266(2) Uani 1 1 d . . .
C1 C 0.1468(4) 0.4069(3) 0.1681(3) 0.0268(8) Uani 1 1 d . . .
C2 C 0.4130(4) 0.3063(3) 0.0956(3) 0.0322(9) Uani 1 1 d . . .
C3 C 0.4632(4) 0.2057(4) 0.2529(3) 0.0336(9) Uani 1 1 d . . .
C4 C 0.4730(4) 0.6123(3) 0.1962(3) 0.0394(10) Uani 1 1 d . . .
H4A H 0.5486 0.6440 0.1585 0.047 Uiso 1 1 calc R . .
H4B H 0.4174 0.6753 0.2040 0.047 Uiso 1 1 calc R . .
C5 C 0.5168(4) 0.5474(4) 0.2885(3) 0.0387(10) Uani 1 1 d . . .
H5A H 0.4947 0.5905 0.3342 0.046 Uiso 1 1 calc R . .
H5B H 0.6109 0.5381 0.2864 0.046 Uiso 1 1 calc R . .
C6 C 0.7433(5) 0.4802(4) 0.0979(3) 0.0494(12) Uani 1 1 d . . .
H6A H 0.8341 0.4661 0.0868 0.074 Uiso 1 1 calc R . .
H6B H 0.7348 0.5395 0.1308 0.074 Uiso 1 1 calc R . .
H6C H 0.7006 0.5035 0.0401 0.074 Uiso 1 1 calc R . .
C7 C 0.7682(5) 0.3180(6) 0.2654(3) 0.0613(16) Uani 1 1 d . . .
H7A H 0.7469 0.2430 0.3015 0.092 Uiso 1 1 calc R . .
H7B H 0.7521 0.3727 0.3019 0.092 Uiso 1 1 calc R . .
H7C H 0.8587 0.3199 0.2464 0.092 Uiso 1 1 calc R . .
C8 C 0.7255(5) 0.2496(5) 0.1045(4) 0.0577(14) Uani 1 1 d . . .
H8A H 0.8183 0.2561 0.0943 0.087 Uiso 1 1 calc R . .
H8B H 0.6837 0.2631 0.0462 0.087 Uiso 1 1 calc R . .
H8C H 0.7047 0.1743 0.1401 0.087 Uiso 1 1 calc R . .
C9 C 0.0291(4) 0.3588(3) 0.4047(3) 0.0289(8) Uani 1 1 d . . .
H9 H -0.0299 0.3149 0.4467 0.035 Uiso 1 1 calc R . .
C10 C 0.0177(4) 0.4690(3) 0.3804(2) 0.0286(8) Uani 1 1 d . . .
H10 H -0.0484 0.5065 0.4061 0.034 Uiso 1 1 calc R . .
C11 C 0.2469(4) 0.2248(3) 0.4577(2) 0.0265(8) Uani 1 1 d . . .
C12 C 0.2589(4) 0.2800(4) 0.5269(3) 0.0361(9) Uani 1 1 d . . .
H12 H 0.2193 0.3511 0.5219 0.043 Uiso 1 1 calc R . .
C13 C 0.3287(4) 0.2322(4) 0.6038(3) 0.0414(10) Uani 1 1 d . . .
H13 H 0.3371 0.2716 0.6498 0.050 Uiso 1 1 calc R . .
C14 C 0.3849(4) 0.1286(4) 0.6131(3) 0.0394(10) Uani 1 1 d . . .
H14 H 0.4313 0.0958 0.6655 0.047 Uiso 1 1 calc R . .
C15 C 0.3727(4) 0.0723(4) 0.5444(3) 0.0379(10) Uani 1 1 d . . .
H15 H 0.4107 0.0005 0.5504 0.045 Uiso 1 1 calc R . .
C16 C 0.3054(4) 0.1205(3) 0.4672(3) 0.0298(8) Uani 1 1 d . . .
H16 H 0.2993 0.0817 0.4205 0.036 Uiso 1 1 calc R . .
C17 C 0.0864(4) 0.1731(3) 0.3250(3) 0.0274(8) Uani 1 1 d . . .
C18 C -0.0023(4) 0.1074(4) 0.3829(3) 0.0379(10) Uani 1 1 d . . .
H18 H -0.0207 0.1215 0.4407 0.045 Uiso 1 1 calc R . .
C19 C -0.0648(5) 0.0213(4) 0.3575(4) 0.0484(12) Uani 1 1 d . . .
H19 H -0.1247 -0.0237 0.3979 0.058 Uiso 1 1 calc R . .
C20 C -0.0390(5) 0.0015(4) 0.2731(4) 0.0524(13) Uani 1 1 d . . .
H20 H -0.0838 -0.0555 0.2546 0.063 Uiso 1 1 calc R . .
C21 C 0.0511(5) 0.0637(4) 0.2158(3) 0.0452(11) Uani 1 1 d . . .
H21 H 0.0701 0.0482 0.1585 0.054 Uiso 1 1 calc R . .
C22 C 0.1146(4) 0.1492(3) 0.2415(3) 0.0339(9) Uani 1 1 d . . .
H22 H 0.1775 0.1915 0.2019 0.041 Uiso 1 1 calc R . .
C23 C 0.1943(4) 0.6456(3) 0.3599(3) 0.0273(8) Uani 1 1 d . . .
C24 C 0.2726(4) 0.6025(4) 0.4327(3) 0.0363(10) Uani 1 1 d . . .
H24 H 0.2914 0.5247 0.4479 0.044 Uiso 1 1 calc R . .
C25 C 0.3237(4) 0.6704(4) 0.4837(3) 0.0438(11) Uani 1 1 d . . .
H25 H 0.3766 0.6394 0.5331 0.053 Uiso 1 1 calc R . .
C26 C 0.2963(4) 0.7839(4) 0.4612(3) 0.0463(12) Uani 1 1 d . . .
H26 H 0.3305 0.8314 0.4954 0.056 Uiso 1 1 calc R . .
C27 C 0.2201(5) 0.8277(4) 0.3900(4) 0.0551(14) Uani 1 1 d . . .
H27 H 0.2019 0.9057 0.3749 0.066 Uiso 1 1 calc R . .
C28 C 0.1689(4) 0.7596(4) 0.3394(3) 0.0425(11) Uani 1 1 d . . .
H28 H 0.1159 0.7915 0.2903 0.051 Uiso 1 1 calc R . .
C29 C 0.0269(4) 0.6398(3) 0.2153(3) 0.0288(8) Uani 1 1 d . . .
C30 C 0.0586(5) 0.6676(4) 0.1243(3) 0.0463(12) Uani 1 1 d . . .
H30 H 0.1353 0.6383 0.1035 0.056 Uiso 1 1 calc R . .
C31 C -0.0189(5) 0.7375(5) 0.0619(3) 0.0550(14) Uani 1 1 d . . .
H31 H 0.0052 0.7552 -0.0005 0.066 Uiso 1 1 calc R . .
C32 C -0.1289(5) 0.7803(4) 0.0902(3) 0.0504(13) Uani 1 1 d . . .
H32 H -0.1802 0.8301 0.0480 0.060 Uiso 1 1 calc R . .
C33 C -0.1656(4) 0.7517(4) 0.1795(3) 0.0464(12) Uani 1 1 d . . .
H33 H -0.2438 0.7801 0.1988 0.056 Uiso 1 1 calc R . .
C34 C -0.0898(4) 0.6814(4) 0.2426(3) 0.0406(10) Uani 1 1 d . . .
H34 H -0.1171 0.6614 0.3044 0.049 Uiso 1 1 calc R . .
C35 C 0.3817(8) 0.9754(8) 0.1292(8) 0.129(4) Uani 1 1 d . . .
H35A H 0.3548 0.9741 0.1924 0.155 Uiso 1 1 calc R . .
H35B H 0.3782 1.0542 0.0944 0.155 Uiso 1 1 calc R . .
Cl1 Cl 0.2737(3) 0.9019(2) 0.08649(19) 0.1287(9) Uani 1 1 d . . .
Cl2 Cl 0.5375(3) 0.9308(2) 0.12886(19) 0.1252(8) Uani 1 1 d . . .

loop_
_atom_site_aniso_label
_atom_site_aniso_U_11
_atom_site_aniso_U_22
_atom_site_aniso_U_33
_atom_site_aniso_U_23
_atom_site_aniso_U_13
_atom_site_aniso_U_12
Fe1 0.0172(3) 0.0226(3) 0.0211(3) -0.0060(2) -0.00159(19) 0.00153(19)
Fe2 0.0200(3) 0.0231(3) 0.0231(3) -0.0049(2) -0.0013(2) 0.0034(2)
O1 0.0403(18) 0.054(2) 0.0375(17) -0.0150(15) -0.0153(14) -0.0013(15)
O2 0.071(2) 0.051(2) 0.0444(19) -0.0236(17) -0.0197(17) 0.0045(18)
O3 0.086(3) 0.0305(18) 0.049(2) 0.0042(15) 0.0125(19) 0.0149(17)
P1 0.0212(5) 0.0244(5) 0.0237(5) -0.0057(4) -0.0002(4) 0.0006(4)
P2 0.0212(5) 0.0246(5) 0.0242(5) -0.0081(4) -0.0033(4) 0.0040(4)
P3 0.0212(5) 0.0409(6) 0.0272(5) -0.0056(4) 0.0000(4) 0.0050(4)
S1 0.0240(5) 0.0244(5) 0.0279(5) -0.0021(4) 0.0007(4) 0.0011(4)
S2 0.0210(4) 0.0348(5) 0.0255(5) -0.0099(4) -0.0042(4) 0.0003(4)
C1 0.0243(19) 0.0274(19) 0.030(2) -0.0094(16) 0.0000(15) 0.0007(15)
C2 0.033(2) 0.026(2) 0.037(2) -0.0062(17) -0.0030(17) 0.0065(16)
C3 0.033(2) 0.037(2) 0.030(2) -0.0092(18) 0.0057(17) 0.0079(18)
C4 0.036(2) 0.029(2) 0.056(3) -0.013(2) 0.003(2) -0.0078(18)
C5 0.029(2) 0.044(2) 0.049(3) -0.022(2) 0.0013(19) -0.0115(19)
C6 0.035(3) 0.056(3) 0.051(3) -0.002(2) 0.005(2) -0.005(2)
C7 0.030(2) 0.107(5) 0.043(3) -0.009(3) -0.008(2) 0.020(3)
C8 0.043(3) 0.068(4) 0.066(4) -0.026(3) 0.015(3) 0.011(3)
C9 0.0241(19) 0.035(2) 0.0264(19) -0.0049(16) 0.0021(15) 0.0022(16)
C10 0.0253(19) 0.038(2) 0.0238(19) -0.0098(16) -0.0010(15) 0.0080(16)
C11 0.0256(19) 0.030(2) 0.0210(18) -0.0004(15) 0.0028(15) -0.0004(15)
C12 0.044(3) 0.034(2) 0.032(2) -0.0084(18) -0.0068(18) 0.0032(19)
C13 0.047(3) 0.048(3) 0.030(2) -0.010(2) -0.0032(19) -0.004(2)
C14 0.032(2) 0.051(3) 0.029(2) 0.0025(19) -0.0074(18) -0.002(2)
C15 0.034(2) 0.036(2) 0.040(2) -0.0005(19) -0.0017(18) 0.0098(18)
C16 0.027(2) 0.033(2) 0.028(2) -0.0058(16) 0.0029(16) 0.0024(16)
C17 0.0241(19) 0.0246(19) 0.033(2) -0.0045(16) -0.0053(16) -0.0001(15)
C18 0.031(2) 0.035(2) 0.044(3) -0.0030(19) 0.0019(19) -0.0035(18)
C19 0.038(3) 0.037(3) 0.065(3) -0.001(2) 0.000(2) -0.013(2)
C20 0.047(3) 0.035(2) 0.079(4) -0.015(3) -0.020(3) -0.007(2)
C21 0.053(3) 0.037(2) 0.048(3) -0.015(2) -0.011(2) 0.000(2)
C22 0.037(2) 0.029(2) 0.038(2) -0.0106(18) -0.0017(18) -0.0028(17)
C23 0.0255(19) 0.030(2) 0.0286(19) -0.0121(16) -0.0020(15) 0.0030(15)
C24 0.041(2) 0.039(2) 0.032(2) -0.0124(19) -0.0067(18) 0.0062(19)
C25 0.037(2) 0.064(3) 0.035(2) -0.021(2) -0.0104(19) 0.003(2)
C26 0.038(3) 0.052(3) 0.058(3) -0.032(3) -0.001(2) -0.010(2)
C27 0.055(3) 0.035(3) 0.083(4) -0.027(3) -0.021(3) 0.004(2)
C28 0.044(3) 0.032(2) 0.056(3) -0.015(2) -0.020(2) 0.0032(19)
C29 0.030(2) 0.028(2) 0.029(2) -0.0091(16) -0.0072(16) 0.0063(16)
C30 0.043(3) 0.051(3) 0.039(3) 0.000(2) 0.003(2) 0.018(2)
C31 0.056(3) 0.067(3) 0.034(3) 0.002(2) 0.002(2) 0.017(3)
C32 0.054(3) 0.052(3) 0.044(3) -0.008(2) -0.018(2) 0.022(2)
C33 0.031(2) 0.055(3) 0.052(3) -0.009(2) -0.011(2) 0.016(2)
C34 0.030(2) 0.054(3) 0.036(2) -0.008(2) -0.0028(18) 0.013(2)
C35 0.096(6) 0.116(7) 0.207(11) -0.094(8) -0.041(7) 0.017(5)
Cl1 0.132(2) 0.133(2) 0.141(2) -0.0726(18) -0.0032(17) -0.0087(16)
Cl2 0.1164(19) 0.1234(19) 0.134(2) -0.0261(16) -0.0127(16) 0.0171(15)

loop_
_atom_type_symbol
_atom_type_description
_atom_type_scat_dispersion_real
_atom_type_scat_dispersion_imag
_atom_type_scat_source
C C 0.0033 0.0016 'International Tables Vol C Tables 4.2.6.8 and 6.1.1.4'
H H 0.0000 0.0000 'International Tables Vol C Tables 4.2.6.8 and 6.1.1.4'
O O 0.0106 0.0060 'International Tables Vol C Tables 4.2.6.8 and 6.1.1.4'
P P 0.1023 0.0942 'International Tables Vol C Tables 4.2.6.8 and 6.1.1.4'
S S 0.1246 0.1234 'International Tables Vol C Tables 4.2.6.8 and 6.1.1.4'
Cl Cl 0.1484 0.1585 'International Tables Vol C Tables 4.2.6.8 and 6.1.1.4'
Fe Fe 0.3463 0.8444 'International Tables Vol C Tables 4.2.6.8 and 6.1.1.4'

loop_
_exptl_crystal_face_index_h
_exptl_crystal_face_index_k
_exptl_crystal_face_index_l
_exptl_crystal_face_perp_dist
-1.00 0.00 0.00 0.0850
1.00 0.00 0.00 0.0850
0.00 1.00 1.00 0.0400
0.00 -1.00 -1.00 0.0400
0.00 0.00 1.00 0.0100

loop_
_geom_angle_atom_site_label_1
_geom_angle_atom_site_label_2
_geom_angle_atom_site_label_3
_geom_angle
_geom_angle_site_symmetry_1
_geom_angle_site_symmetry_3
_geom_angle_publ_flag
C1 Fe1 P2 93.97(12) . . ?
C1 Fe1 P1 91.82(13) . . ?
P2 Fe1 P1 88.19(4) . . ?
C1 Fe1 S1 90.15(13) . . ?
P2 Fe1 S1 106.95(4) . . ?
P1 Fe1 S1 164.57(4) . . ?
C1 Fe1 S2 156.77(12) . . ?
P2 Fe1 S2 108.95(4) . . ?
P1 Fe1 S2 92.65(4) . . ?
S1 Fe1 S2 79.78(4) . . ?
C1 Fe1 Fe2 101.08(12) . . ?
P2 Fe1 Fe2 157.03(4) . . ?
P1 Fe1 Fe2 108.38(3) . . ?
S1 Fe1 Fe2 56.26(3) . . ?
S2 Fe1 Fe2 55.96(3) . . ?
C3 Fe2 C2 89.90(18) . . ?
C3 Fe2 P3 92.83(14) . . ?
C2 Fe2 P3 97.69(14) . . ?
C3 Fe2 S2 93.07(13) . . ?
C2 Fe2 S2 159.73(14) . . ?
P3 Fe2 S2 102.18(4) . . ?
C3 Fe2 S1 160.78(14) . . ?
C2 Fe2 S1 91.14(13) . . ?
P3 Fe2 S1 106.04(4) . . ?
S2 Fe2 S1 79.62(4) . . ?
C3 Fe2 Fe1 105.36(13) . . ?
C2 Fe2 Fe1 103.83(13) . . ?
P3 Fe2 Fe1 151.62(4) . . ?
S2 Fe2 Fe1 56.08(3) . . ?
S1 Fe2 Fe1 55.84(3) . . ?
C9 P1 C11 99.93(17) . . ?
C9 P1 C17 102.68(18) . . ?
C11 P1 C17 101.43(17) . . ?
C9 P1 Fe1 107.27(14) . . ?
C11 P1 Fe1 121.45(13) . . ?
C17 P1 Fe1 120.78(13) . . ?
C10 P2 C29 102.67(18) . . ?
C10 P2 C23 100.27(17) . . ?
C29 P2 C23 101.90(17) . . ?
C10 P2 Fe1 107.37(12) . . ?
C29 P2 Fe1 119.01(12) . . ?
C23 P2 Fe1 122.49(12) . . ?
C8 P3 C7 101.5(3) . . ?
C8 P3 C6 101.5(3) . . ?
C7 P3 C6 102.6(3) . . ?
C8 P3 Fe2 113.50(18) . . ?
C7 P3 Fe2 115.32(17) . . ?
C6 P3 Fe2 119.93(16) . . ?
C4 S1 Fe1 102.69(15) . . ?
C4 S1 Fe2 105.59(15) . . ?
Fe1 S1 Fe2 67.91(3) . . ?
C5 S2 Fe2 102.52(14) . . ?
C5 S2 Fe1 105.61(15) . . ?
Fe2 S2 Fe1 67.96(3) . . ?
O1 C1 Fe1 178.9(4) . . ?
O2 C2 Fe2 177.0(4) . . ?
O3 C3 Fe2 176.9(4) . . ?
C5 C4 S1 111.9(3) . . ?
C5 C4 H4A 109.2 . . ?
S1 C4 H4A 109.2 . . ?
C5 C4 H4B 109.2 . . ?
S1 C4 H4B 109.2 . . ?
H4A C4 H4B 107.9 . . ?
C4 C5 S2 111.6(3) . . ?
C4 C5 H5A 109.3 . . ?
S2 C5 H5A 109.3 . . ?
C4 C5 H5B 109.3 . . ?
S2 C5 H5B 109.3 . . ?
H5A C5 H5B 108.0 . . ?
P3 C6 H6A 109.5 . . ?
P3 C6 H6B 109.5 . . ?
H6A C6 H6B 109.5 . . ?
P3 C6 H6C 109.5 . . ?
H6A C6 H6C 109.5 . . ?
H6B C6 H6C 109.5 . . ?
P3 C7 H7A 109.5 . . ?
P3 C7 H7B 109.5 . . ?
H7A C7 H7B 109.5 . . ?
P3 C7 H7C 109.5 . . ?
H7A C7 H7C 109.5 . . ?
H7B C7 H7C 109.5 . . ?
P3 C8 H8A 109.5 . . ?
P3 C8 H8B 109.5 . . ?
H8A C8 H8B 109.5 . . ?
P3 C8 H8C 109.5 . . ?
H8A C8 H8C 109.5 . . ?
H8B C8 H8C 109.5 . . ?
C10 C9 P1 117.7(3) . . ?
C10 C9 H9 121.1 . . ?
P1 C9 H9 121.1 . . ?
C9 C10 P2 118.6(3) . . ?
C9 C10 H10 120.7 . . ?
P2 C10 H10 120.7 . . ?
C12 C11 C16 118.2(4) . . ?
C12 C11 P1 119.8(3) . . ?
C16 C11 P1 121.9(3) . . ?
C11 C12 C13 120.9(4) . . ?
C11 C12 H12 119.6 . . ?
C13 C12 H12 119.6 . . ?
C14 C13 C12 120.5(4) . . ?
C14 C13 H13 119.7 . . ?
C12 C13 H13 119.7 . . ?
C13 C14 C15 119.0(4) . . ?
C13 C14 H14 120.5 . . ?
C15 C14 H14 120.5 . . ?
C14 C15 C16 120.7(4) . . ?
C14 C15 H15 119.7 . . ?
C16 C15 H15 119.7 . . ?
C11 C16 C15 120.7(4) . . ?
C11 C16 H16 119.7 . . ?
C15 C16 H16 119.7 . . ?
C18 C17 C22 118.7(4) . . ?
C18 C17 P1 121.6(3) . . ?
C22 C17 P1 119.7(3) . . ?
C17 C18 C19 120.9(4) . . ?
C17 C18 H18 119.5 . . ?
C19 C18 H18 119.5 . . ?
C20 C19 C18 119.6(5) . . ?
C20 C19 H19 120.2 . . ?
C18 C19 H19 120.2 . . ?
C21 C20 C19 120.4(4) . . ?
C21 C20 H20 119.8 . . ?
C19 C20 H20 119.8 . . ?
C20 C21 C22 120.1(4) . . ?
C20 C21 H21 119.9 . . ?
C22 C21 H21 119.9 . . ?
C21 C22 C17 120.3(4) . . ?
C21 C22 H22 119.9 . . ?
C17 C22 H22 119.9 . . ?
C28 C23 C24 117.6(3) . . ?
C28 C23 P2 124.2(3) . . ?
C24 C23 P2 118.2(3) . . ?
C25 C24 C23 121.8(4) . . ?
C25 C24 H24 119.1 . . ?
C23 C24 H24 119.1 . . ?
C26 C25 C24 119.0(4) . . ?
C26 C25 H25 120.5 . . ?
C24 C25 H25 120.5 . . ?
C27 C26 C25 120.1(4) . . ?
C27 C26 H26 120.0 . . ?
C25 C26 H26 120.0 . . ?
C26 C27 C28 120.8(4) . . ?
C26 C27 H27 119.6 . . ?
C28 C27 H27 119.6 . . ?
C23 C28 C27 120.8(4) . . ?
C23 C28 H28 119.6 . . ?
C27 C28 H28 119.6 . . ?
C30 C29 C34 117.2(4) . . ?
C30 C29 P2 120.7(3) . . ?
C34 C29 P2 122.1(3) . . ?
C29 C30 C31 121.7(4) . . ?
C29 C30 H30 119.2 . . ?
C31 C30 H30 119.2 . . ?
C32 C31 C30 120.1(5) . . ?
C32 C31 H31 119.9 . . ?
C30 C31 H31 119.9 . . ?
C31 C32 C33 119.8(4) . . ?
C31 C32 H32 120.1 . . ?
C33 C32 H32 120.1 . . ?
C32 C33 C34 120.8(4) . . ?
C32 C33 H33 119.6 . . ?
C34 C33 H33 119.6 . . ?
C33 C34 C29 120.3(4) . . ?
C33 C34 H34 119.8 . . ?
C29 C34 H34 119.8 . . ?
Cl1 C35 Cl2 116.6(5) . . ?
Cl1 C35 H35A 108.1 . . ?
Cl2 C35 H35A 108.1 . . ?
Cl1 C35 H35B 108.1 . . ?
Cl2 C35 H35B 108.1 . . ?
H35A C35 H35B 107.3 . . ?

loop_
_geom_bond_atom_site_label_1
_geom_bond_atom_site_label_2
_geom_bond_distance
_geom_bond_site_symmetry_2
_geom_bond_publ_flag
Fe1 C1 1.755(4) . ?
Fe1 P2 2.1918(10) . ?
Fe1 P1 2.2006(11) . ?
Fe1 S1 2.2633(11) . ?
Fe1 S2 2.2690(10) . ?
Fe1 Fe2 2.5344(7) . ?
Fe2 C3 1.758(4) . ?
Fe2 C2 1.767(4) . ?
Fe2 P3 2.2312(11) . ?
Fe2 S2 2.2656(10) . ?
Fe2 S1 2.2745(11) . ?
O1 C1 1.161(4) . ?
O2 C2 1.155(5) . ?
O3 C3 1.158(5) . ?
P1 C9 1.837(4) . ?
P1 C11 1.844(4) . ?
P1 C17 1.850(4) . ?
P2 C10 1.831(4) . ?
P2 C29 1.844(4) . ?
P2 C23 1.854(4) . ?
P3 C8 1.815(5) . ?
P3 C7 1.831(5) . ?
P3 C6 1.834(5) . ?
S1 C4 1.834(4) . ?
S2 C5 1.841(4) . ?
C4 C5 1.523(6) . ?
C4 H4A 0.9900 . ?
C4 H4B 0.9900 . ?
C5 H5A 0.9900 . ?
C5 H5B 0.9900 . ?
C6 H6A 0.9800 . ?
C6 H6B 0.9800 . ?
C6 H6C 0.9800 . ?
C7 H7A 0.9800 . ?
C7 H7B 0.9800 . ?
C7 H7C 0.9800 . ?
C8 H8A 0.9800 . ?
C8 H8B 0.9800 . ?
C8 H8C 0.9800 . ?
C9 C10 1.323(6) . ?
C9 H9 0.9500 . ?
C10 H10 0.9500 . ?
C11 C12 1.392(5) . ?
C11 C16 1.393(5) . ?
C12 C13 1.402(6) . ?
C12 H12 0.9500 . ?
C13 C14 1.375(6) . ?
C13 H13 0.9500 . ?
C14 C15 1.394(6) . ?
C14 H14 0.9500 . ?
C15 C16 1.394(6) . ?
C15 H15 0.9500 . ?
C16 H16 0.9500 . ?
C17 C18 1.387(6) . ?
C17 C22 1.393(5) . ?
C18 C19 1.390(6) . ?
C18 H18 0.9500 . ?
C19 C20 1.380(7) . ?
C19 H19 0.9500 . ?
C20 C21 1.374(7) . ?
C20 H20 0.9500 . ?
C21 C22 1.392(6) . ?
C21 H21 0.9500 . ?
C22 H22 0.9500 . ?
C23 C28 1.387(6) . ?
C23 C24 1.396(5) . ?
C24 C25 1.391(6) . ?
C24 H24 0.9500 . ?
C25 C26 1.386(7) . ?
C25 H25 0.9500 . ?
C26 C27 1.367(7) . ?
C26 H26 0.9500 . ?
C27 C28 1.389(6) . ?
C27 H27 0.9500 . ?
C28 H28 0.9500 . ?
C29 C30 1.377(6) . ?
C29 C34 1.406(6) . ?
C30 C31 1.395(6) . ?
C30 H30 0.9500 . ?
C31 C32 1.359(7) . ?
C31 H31 0.9500 . ?
C32 C33 1.365(7) . ?
C32 H32 0.9500 . ?
C33 C34 1.391(6) . ?
C33 H33 0.9500 . ?
C34 H34 0.9500 . ?
C35 Cl1 1.697(8) . ?
C35 Cl2 1.712(8) . ?
C35 H35A 0.9900 . ?
C35 H35B 0.9900 . ?
